data_7134786
loop_
_publ_author_name
'Zhang, Ruichen'
'O'Brien, Tom'
'Abdilah, Fauzi'
'White, Andrew J. P.'
'Lickiss, Paul D.'
'Davies, Robert P.'

_publ_section_title
;
 Organometallic and zeolitic ultralight MOFs from lithium alkynyl building
 blocks.
;
_journal_issue 62
_journal_name_full 'Chemical communications (Cambridge, England)'
_journal_page_first 11637
_journal_page_last 11640
_journal_paper_doi 10.1039/d5cc01112d
_journal_volume 61
_journal_year 2025
_chemical_formula_moiety 'C28 H36 Li4 O4'
_chemical_formula_sum 'C28 H36 Li4 O4'
_chemical_formula_weight 464.33
_space_group_crystal_system triclinic
_space_group_IT_number 2
_space_group_name_Hall '-P 1'
_space_group_name_H-M_alt 'P -1'
_atom_sites_solution_hydrogens geom
_audit_creation_method SHELXL-2018/3
_audit_update_record
;
2024-09-12 deposited with the CCDC.	2025-06-24 downloaded from the CCDC.
;
_cell_angle_alpha 61.824(15)
_cell_angle_beta 74.874(11)
_cell_angle_gamma 82.866(10)
_cell_formula_units_Z 2
_cell_length_a 10.0389(10)
_cell_length_b 12.4597(18)
_cell_length_c 13.0418(19)
_cell_measurement_reflns_used 898
_cell_measurement_temperature 173(2)
_cell_measurement_theta_max 63.2310
_cell_measurement_theta_min 4.5450
_cell_volume 1388.2(4)
_computing_cell_refinement 'CrysAlisPro, Rigaku OD'
_computing_data_collection 'CrysAlisPro, Rigaku OD'
_computing_data_reduction 'CrysAlisPro, Rigaku OD'
_computing_molecular_graphics 'Bruker SHELXTL'
_computing_publication_material 'CIFTAB-2014 (Sheldrick, 2017)'
_computing_structure_refinement 'SHELXL-2018/3 (Sheldrick, 2018)'
_computing_structure_solution 'SHELXS-2014 (Sheldrick, 2017)'
_diffrn_ambient_temperature 173(2)
_diffrn_detector_area_resol_mean 10.4115
_diffrn_measured_fraction_theta_full 0.982
_diffrn_measured_fraction_theta_max 0.940
_diffrn_measurement_device_type 'Agilent Xcalibur PX Ultra A'
_diffrn_measurement_method 'omega scans'
_diffrn_radiation_type CuK\a
_diffrn_radiation_wavelength 1.54184
_diffrn_reflns_av_R_equivalents 0.0794
_diffrn_reflns_av_unetI/netI 0.1166
_diffrn_reflns_Laue_measured_fraction_full 0.982
_diffrn_reflns_Laue_measured_fraction_max 0.940
_diffrn_reflns_limit_h_max 10
_diffrn_reflns_limit_h_min -12
_diffrn_reflns_limit_k_max 15
_diffrn_reflns_limit_k_min -15
_diffrn_reflns_limit_l_max 16
_diffrn_reflns_limit_l_min -16
_diffrn_reflns_number 9757
_diffrn_reflns_point_group_measured_fraction_full 0.982
_diffrn_reflns_point_group_measured_fraction_max 0.940
_diffrn_reflns_theta_full 67.684
_diffrn_reflns_theta_max 73.951
_diffrn_reflns_theta_min 3.952
_diffrn_source 'Enhance Ultra (Cu) X-ray Source'
_exptl_absorpt_coefficient_mu 0.545
_exptl_absorpt_correction_T_max 0.977
_exptl_absorpt_correction_T_min 0.932
_exptl_absorpt_correction_type analytical
_exptl_absorpt_process_details
; 
CrysAlisPro 1.171.42.49 (Rigaku Oxford Diffraction, 2022) 
Analytical numeric absorption correction using a multifaceted crystal 
model based on expressions derived by R.C. Clark & J.S. Reid. 
(Clark, R. C. & Reid, J. S. (1995). Acta Cryst. A51, 887-897) 
Empirical absorption correction using spherical harmonics, 
implemented in SCALE3 ABSPACK scaling algorithm. 
;
_exptl_crystal_colour Colourless
_exptl_crystal_density_diffrn 1.111
_exptl_crystal_description needles
_exptl_crystal_F_000 496
_exptl_crystal_size_max 0.183
_exptl_crystal_size_mid 0.122
_exptl_crystal_size_min 0.048
_refine_diff_density_max 0.460
_refine_diff_density_min -0.312
_refine_diff_density_rms 0.054
_refine_ls_extinction_method none
_refine_ls_goodness_of_fit_ref 0.853
_refine_ls_hydrogen_treatment constr
_refine_ls_matrix_type full
_refine_ls_number_parameters 360
_refine_ls_number_reflns 9757
_refine_ls_number_restraints 42
_refine_ls_restrained_S_all 0.855
_refine_ls_R_factor_all 0.2160
_refine_ls_R_factor_gt 0.0798
_refine_ls_shift/su_max 0.000
_refine_ls_shift/su_mean 0.000
_refine_ls_structure_factor_coef Fsqd
_refine_ls_weighting_details 'w=1/[\s^2^(Fo^2^)+(0.1284P)^2^] where P=(Fo^2^+2Fc^2^)/3'
_refine_ls_weighting_scheme calc
_refine_ls_wR_factor_gt 0.1970
_refine_ls_wR_factor_ref 0.2648
_reflns_Friedel_coverage 0.000
_reflns_number_gt 3095
_reflns_number_total 9757
_reflns_threshold_expression 'I > 2\s(I)'
_cod_data_source_file d5cc01112d2.cif
_cod_data_source_block IMP37
_cod_depositor_comments 'Adding full bibliography for 7134785--7134788.cif.'
_cod_database_code 7134786
_shelx_shelxl_version_number 2018/3
_shelx_space_group_comment
; 
The symmetry employed for this shelxl refinement is uniquely defined 
by the following loop, which should always be used as a source of 
symmetry information in preference to the above space-group names. 
They are only intended as comments. 
;

loop_
_space_group_symop_operation_xyz
'x, y, z'
'-x, -y, -z'

loop_
_atom_site_label
_atom_site_type_symbol
_atom_site_fract_x
_atom_site_fract_y
_atom_site_fract_z
_atom_site_U_iso_or_equiv
_atom_site_adp_type
_atom_site_occupancy
_atom_site_site_symmetry_order
_atom_site_calc_flag
_atom_site_refinement_flags_posn
_atom_site_refinement_flags_adp
_atom_site_refinement_flags_occupancy
_atom_site_disorder_assembly
_atom_site_disorder_group
Li1 Li 0.5643(8) 0.4980(7) 0.2477(7) 0.068(2) Uani 1 1 d . . . . .
Li2 Li 0.4506(8) 0.7233(7) 0.1662(7) 0.0620(19) Uani 1 1 d . . . . .
Li3 Li 0.2886(7) 0.5315(7) 0.3483(7) 0.0602(19) Uani 1 1 d . . . . .
Li4 Li 0.4978(8) 0.6117(6) 0.3887(6) 0.0573(18) Uani 1 1 d . . . . .
O1 O 0.6909(4) 0.3837(4) 0.2185(4) 0.0978(13) Uani 1 1 d . . . . .
C2 C 0.7815(7) 0.3118(7) 0.3004(7) 0.122(3) Uani 1 1 d . . . . .
H2A H 0.877914 0.339858 0.260545 0.146 Uiso 1 1 calc R U . . .
H2B H 0.753750 0.324376 0.372539 0.146 Uiso 1 1 calc R U . . .
C3 C 0.7734(8) 0.1858(7) 0.3345(7) 0.125(3) Uani 1 1 d . . . . .
H3A H 0.841975 0.141253 0.382853 0.150 Uiso 1 1 calc R U . . .
H3B H 0.680765 0.155603 0.386010 0.150 Uiso 1 1 calc R U . . .
O4 O 0.7962(5) 0.1595(4) 0.2412(4) 0.1102(14) Uani 1 1 d . . . . .
C5 C 0.7033(7) 0.2254(6) 0.1682(6) 0.108(2) Uani 1 1 d . . . . .
H5A H 0.607881 0.198851 0.214634 0.130 Uiso 1 1 calc R U . . .
H5B H 0.722254 0.207087 0.099641 0.130 Uiso 1 1 calc R U . . .
C6 C 0.7143(7) 0.3569(6) 0.1234(5) 0.0977(19) Uani 1 1 d . . . . .
H6A H 0.807526 0.385092 0.071910 0.117 Uiso 1 1 calc R U . . .
H6B H 0.645854 0.399989 0.074566 0.117 Uiso 1 1 calc R U . . .
O11 O 0.4659(3) 0.8834(3) 0.0235(3) 0.0712(9) Uani 1 1 d . . . . .
C12 C 0.3640(5) 0.9749(4) 0.0164(4) 0.0738(14) Uani 1 1 d . . . . .
H12A H 0.274771 0.936266 0.069255 0.089 Uiso 1 1 calc R U . . .
H12B H 0.351821 1.020541 -0.066536 0.089 Uiso 1 1 calc R U . . .
C13 C 0.5959(5) 0.9403(4) -0.0525(4) 0.0708(14) Uani 1 1 d . . . . .
H13A H 0.587758 0.985208 -0.136691 0.085 Uiso 1 1 calc R U . . .
H13B H 0.667999 0.877129 -0.046727 0.085 Uiso 1 1 calc R U . . .
O21 O 0.1112(3) 0.4511(3) 0.4420(2) 0.0592(8) Uani 1 1 d . . . . .
C22 C -0.0152(4) 0.4896(4) 0.4018(4) 0.0604(12) Uani 1 1 d . . . . .
H22A H -0.079149 0.419665 0.441169 0.073 Uiso 1 1 calc R U . . .
H22B H 0.004633 0.518680 0.314414 0.073 Uiso 1 1 calc R U . . .
C23 C 0.0819(5) 0.4105(4) 0.5696(4) 0.0615(12) Uani 1 1 d . . . . .
H23A H 0.168738 0.385559 0.597432 0.074 Uiso 1 1 calc R U . . .
H23B H 0.019794 0.339060 0.612064 0.074 Uiso 1 1 calc R U . . .
C31 C 0.3868(5) 0.5677(4) 0.1641(4) 0.0646(12) Uani 1 1 d . . . . .
C32 C 0.3673(13) 0.4811(9) 0.1532(8) 0.064(3) Uani 0.624(15) 1 d D U P A 1
C33 C 0.3382(11) 0.3764(9) 0.1391(9) 0.089(4) Uani 0.624(15) 1 d D . P A 1
H33A H 0.406627 0.365966 0.073406 0.107 Uiso 0.624(15) 1 calc R U P A 1
C34 C 0.1919(14) 0.3429(11) 0.1536(12) 0.115(4) Uani 0.624(15) 1 d D U P A 1
H34A H 0.174916 0.314499 0.098928 0.138 Uiso 0.624(15) 1 calc R U P A 1
H34B H 0.114835 0.388072 0.181045 0.138 Uiso 0.624(15) 1 calc R U P A 1
C35 C 0.2882(18) 0.2643(11) 0.2404(11) 0.119(5) Uani 0.624(15) 1 d D U P A 1
H35A H 0.266384 0.261166 0.320272 0.143 Uiso 0.624(15) 1 calc R U P A 1
H35B H 0.326245 0.187862 0.238455 0.143 Uiso 0.624(15) 1 calc R U P A 1
C32' C 0.312(2) 0.4908(16) 0.1746(18) 0.067(6) Uiso 0.376(15) 1 d D U P A 2
C33' C 0.229(3) 0.3943(19) 0.189(2) 0.140(10) Uiso 0.376(15) 1 d D . P A 2
H33' H 0.136702 0.428571 0.172061 0.169 Uiso 0.376(15) 1 calc R U P A 2
C34' C 0.216(3) 0.265(2) 0.261(2) 0.152(11) Uiso 0.376(15) 1 d D U P A 2
H34C H 0.123198 0.228986 0.289774 0.182 Uiso 0.376(15) 1 calc R U P A 2
H34D H 0.278043 0.224519 0.316950 0.182 Uiso 0.376(15) 1 calc R U P A 2
C35' C 0.282(3) 0.323(2) 0.125(2) 0.138(9) Uiso 0.376(15) 1 d D U P A 2
H35C H 0.383205 0.317080 0.099418 0.165 Uiso 0.376(15) 1 calc R U P A 2
H35D H 0.228229 0.321551 0.072218 0.165 Uiso 0.376(15) 1 calc R U P A 2
C41 C 0.6517(5) 0.6658(4) 0.2164(4) 0.0623(12) Uani 1 1 d . . . . .
C42 C 0.7683(5) 0.6893(4) 0.1605(4) 0.0680(13) Uani 1 1 d . . . . .
C43 C 0.9119(6) 0.7092(6) 0.0893(5) 0.0944(18) Uani 1 1 d . . . . .
H43A H 0.948110 0.648067 0.059550 0.113 Uiso 1 1 calc R U . . .
C44 C 1.0154(6) 0.7605(6) 0.1152(5) 0.099(2) Uani 1 1 d . . . . .
H44A H 0.985332 0.781755 0.181930 0.119 Uiso 1 1 calc R U . . .
H44B H 1.110931 0.729119 0.105043 0.119 Uiso 1 1 calc R U . . .
C45 C 0.9638(6) 0.8359(6) 0.0069(5) 0.105(2) Uani 1 1 d . . . . .
H45A H 1.026595 0.851251 -0.071079 0.126 Uiso 1 1 calc R U . . .
H45B H 0.900854 0.903947 0.005895 0.126 Uiso 1 1 calc R U . . .
C51 C 0.4526(4) 0.4211(4) 0.4384(4) 0.0565(11) Uani 1 1 d . . . . .
C52 C 0.4251(4) 0.3131(4) 0.4863(4) 0.0564(11) Uani 1 1 d . . . . .
C53 C 0.3891(5) 0.1840(4) 0.5414(4) 0.0700(14) Uani 1 1 d . . . . .
H53A H 0.351545 0.159934 0.491316 0.084 Uiso 1 1 calc R U . . .
C54 C 0.3328(7) 0.1140(5) 0.6732(5) 0.0904(18) Uani 1 1 d . . . . .
H54A H 0.322575 0.157358 0.721877 0.109 Uiso 1 1 calc R U . . .
H54B H 0.261023 0.052219 0.701467 0.109 Uiso 1 1 calc R U . . .
C55 C 0.4733(6) 0.0894(4) 0.6193(5) 0.0929(19) Uani 1 1 d . . . . .
H55A H 0.489705 0.012034 0.613967 0.111 Uiso 1 1 calc R U . . .
H55B H 0.551230 0.117126 0.634368 0.111 Uiso 1 1 calc R U . . .
C61 C 0.3101(5) 0.7124(4) 0.3343(4) 0.0583(12) Uani 1 1 d . . . . .
C62 C 0.2244(13) 0.7931(10) 0.3204(11) 0.061(3) Uani 0.563(14) 1 d D U P B 1
C63 C 0.1133(10) 0.8836(8) 0.3096(8) 0.070(3) Uani 0.563(14) 1 d D . P B 1
H63A H 0.074911 0.910973 0.237641 0.084 Uiso 0.563(14) 1 calc R U P B 1
C64 C 0.1181(10) 0.9797(9) 0.3455(11) 0.089(4) Uani 0.563(14) 1 d D . P B 1
H64A H 0.087208 1.062566 0.295141 0.107 Uiso 0.563(14) 1 calc R U P B 1
H64B H 0.194908 0.976950 0.381277 0.107 Uiso 0.563(14) 1 calc R U P B 1
C65 C 0.0106(17) 0.8812(15) 0.4175(14) 0.071(4) Uani 0.563(14) 1 d D U P B 1
H65A H 0.021637 0.817806 0.497243 0.085 Uiso 0.563(14) 1 calc R U P B 1
H65B H -0.086135 0.903479 0.411049 0.085 Uiso 0.563(14) 1 calc R U P B 1
C62' C 0.2385(18) 0.7919(16) 0.3528(16) 0.060(5) Uiso 0.437(14) 1 d D U P B 2
C63' C 0.1646(12) 0.8974(12) 0.3639(11) 0.066(4) Uiso 0.437(14) 1 d D . P B 2
H63' H 0.224263 0.955374 0.364787 0.079 Uiso 0.437(14) 1 calc R U P B 2
C64' C 0.022(3) 0.888(3) 0.4348(19) 0.082(7) Uiso 0.437(14) 1 d D U P B 2
H64C H -0.002950 0.936257 0.479509 0.099 Uiso 0.437(14) 1 calc R U P B 2
H64D H -0.024425 0.808172 0.474688 0.099 Uiso 0.437(14) 1 calc R U P B 2
C65' C 0.0511(15) 0.9562(14) 0.3007(12) 0.083(5) Uiso 0.437(14) 1 d D . P B 2
H65C H 0.022997 0.917890 0.258111 0.100 Uiso 0.437(14) 1 calc R U P B 2
H65D H 0.044492 1.046095 0.262938 0.100 Uiso 0.437(14) 1 calc R U P B 2

loop_
_atom_site_aniso_label
_atom_site_aniso_U_11
_atom_site_aniso_U_22
_atom_site_aniso_U_33
_atom_site_aniso_U_23
_atom_site_aniso_U_13
_atom_site_aniso_U_12
Li1 0.070(5) 0.060(5) 0.076(6) -0.035(4) -0.016(4) 0.003(4)
Li2 0.065(5) 0.055(4) 0.057(5) -0.016(4) -0.016(4) -0.006(4)
Li3 0.059(4) 0.057(4) 0.063(5) -0.024(4) -0.015(4) -0.006(3)
Li4 0.063(5) 0.052(4) 0.053(4) -0.018(3) -0.014(3) -0.009(3)
O1 0.112(3) 0.098(3) 0.118(3) -0.076(3) -0.046(3) 0.037(2)
C2 0.111(5) 0.158(7) 0.180(8) -0.132(6) -0.077(5) 0.044(5)
C3 0.154(7) 0.135(7) 0.109(6) -0.069(5) -0.066(5) 0.059(5)
O4 0.134(4) 0.091(3) 0.121(4) -0.059(3) -0.046(3) 0.027(3)
C5 0.125(6) 0.103(5) 0.127(6) -0.065(4) -0.059(5) 0.012(4)
C6 0.118(5) 0.089(4) 0.066(4) -0.029(3) -0.007(3) 0.010(4)
O11 0.078(2) 0.0541(18) 0.066(2) -0.0144(16) -0.0172(17) -0.0048(17)
C12 0.069(3) 0.062(3) 0.069(3) -0.014(3) -0.015(3) -0.003(3)
C13 0.077(3) 0.060(3) 0.054(3) -0.015(2) -0.006(2) 0.003(3)
O21 0.0550(18) 0.0688(19) 0.0477(18) -0.0208(15) -0.0097(14) -0.0091(14)
C22 0.056(3) 0.071(3) 0.056(3) -0.026(2) -0.016(2) -0.012(2)
C23 0.059(3) 0.065(3) 0.051(3) -0.014(2) -0.017(2) -0.011(2)
C31 0.076(3) 0.055(3) 0.056(3) -0.021(2) -0.012(2) -0.007(2)
C32 0.063(7) 0.081(6) 0.053(5) -0.040(4) -0.007(5) 0.000(5)
C33 0.089(8) 0.086(7) 0.109(8) -0.052(6) -0.030(6) -0.009(5)
C34 0.110(10) 0.126(9) 0.151(10) -0.086(8) -0.041(8) -0.022(7)
C35 0.181(15) 0.090(7) 0.077(8) -0.013(6) -0.035(8) -0.065(8)
C41 0.070(3) 0.055(3) 0.058(3) -0.021(2) -0.015(3) -0.006(2)
C42 0.060(3) 0.070(3) 0.059(3) -0.015(3) -0.016(3) -0.007(2)
C43 0.085(4) 0.114(5) 0.080(4) -0.042(4) -0.018(3) 0.000(4)
C44 0.080(4) 0.120(5) 0.064(4) -0.008(3) -0.017(3) -0.034(3)
C45 0.068(4) 0.113(5) 0.070(4) 0.006(3) -0.003(3) -0.012(3)
C51 0.060(3) 0.056(3) 0.048(3) -0.017(2) -0.016(2) -0.001(2)
C52 0.059(3) 0.058(3) 0.053(3) -0.023(2) -0.019(2) 0.000(2)
C53 0.088(4) 0.059(3) 0.064(3) -0.022(3) -0.024(3) -0.016(3)
C54 0.116(5) 0.059(3) 0.076(4) -0.015(3) -0.010(3) -0.021(3)
C55 0.098(5) 0.048(3) 0.117(5) -0.015(3) -0.041(4) -0.006(3)
C61 0.063(3) 0.050(3) 0.059(3) -0.020(2) -0.018(2) -0.003(2)
C62 0.078(7) 0.050(6) 0.040(6) -0.007(5) -0.012(5) -0.012(5)
C63 0.079(7) 0.057(6) 0.064(6) -0.020(5) -0.018(5) 0.005(5)
C64 0.065(6) 0.064(6) 0.145(10) -0.061(7) -0.015(6) 0.009(5)
C65 0.066(7) 0.077(7) 0.086(9) -0.053(6) -0.014(6) 0.005(5)

loop_
_atom_type_symbol
_atom_type_description
_atom_type_scat_dispersion_real
_atom_type_scat_dispersion_imag
_atom_type_scat_source
C C 0.0181 0.0091 'International Tables Vol C Tables 4.2.6.8 and 6.1.1.4'
H H 0.0000 0.0000 'International Tables Vol C Tables 4.2.6.8 and 6.1.1.4'
Li Li 0.0008 0.0003 'International Tables Vol C Tables 4.2.6.8 and 6.1.1.4'
O O 0.0492 0.0322 'International Tables Vol C Tables 4.2.6.8 and 6.1.1.4'

loop_
_geom_angle_atom_site_label_1
_geom_angle_atom_site_label_2
_geom_angle_atom_site_label_3
_geom_angle
_geom_angle_site_symmetry_1
_geom_angle_site_symmetry_3
_geom_angle_publ_flag
O1 Li1 C41 116.6(4) . . ?
O1 Li1 C31 122.4(4) . . ?
C41 Li1 C31 101.7(4) . . ?
O1 Li1 C51 111.2(4) . . ?
C41 Li1 C51 102.8(4) . . ?
C31 Li1 C51 99.2(4) . . ?
O1 Li1 C32 98.8(4) . . ?
C41 Li1 C32 126.4(4) . . ?
C31 Li1 C32 26.4(3) . . ?
C51 Li1 C32 99.7(4) . . ?
O1 Li1 Li2 149.5(5) . . ?
C41 Li1 Li2 52.5(3) . . ?
C31 Li1 Li2 50.2(3) . . ?
C51 Li1 Li2 99.2(3) . . ?
C32 Li1 Li2 76.4(3) . . ?
O1 Li1 Li4 141.4(4) . . ?
C41 Li1 Li4 52.3(3) . . ?
C31 Li1 Li4 95.9(3) . . ?
C51 Li1 Li4 52.2(3) . . ?
C32 Li1 Li4 117.2(4) . . ?
Li2 Li1 Li4 59.8(3) . . ?
O1 Li1 Li3 143.9(4) . . ?
C41 Li1 Li3 98.9(3) . . ?
C31 Li1 Li3 50.0(3) . . ?
C51 Li1 Li3 50.6(2) . . ?
C32 Li1 Li3 61.4(3) . . ?
Li2 Li1 Li3 59.9(3) . . ?
Li4 Li1 Li3 58.4(3) . . ?
O11 Li2 C31 120.3(4) . . ?
O11 Li2 C41 110.9(4) . . ?
C31 Li2 C41 103.0(4) . . ?
O11 Li2 C61 116.5(4) . . ?
C31 Li2 C61 101.0(3) . . ?
C41 Li2 C61 102.8(3) . . ?
O11 Li2 Li4 141.4(4) . . ?
C31 Li2 Li4 98.1(3) . . ?
C41 Li2 Li4 52.4(2) . . ?
C61 Li2 Li4 52.2(3) . . ?
O11 Li2 Li1 142.2(4) . . ?
C31 Li2 Li1 52.5(3) . . ?
C41 Li2 Li1 51.5(3) . . ?
C61 Li2 Li1 100.9(3) . . ?
Li4 Li2 Li1 60.4(3) . . ?
O11 Li2 Li3 149.2(4) . . ?
C31 Li2 Li3 51.4(3) . . ?
C41 Li2 Li3 99.8(3) . . ?
C61 Li2 Li3 51.3(2) . . ?
Li4 Li2 Li3 59.2(3) . . ?
Li1 Li2 Li3 61.9(3) . . ?
O21 Li3 C31 126.3(4) . . ?
O21 Li3 C61 115.4(4) . . ?
C31 Li3 C61 99.8(3) . . ?
O21 Li3 C51 108.7(4) . . ?
C31 Li3 C51 99.7(3) . . ?
C61 Li3 C51 104.0(3) . . ?
O21 Li3 C32' 98.1(5) . . ?
C31 Li3 C32' 29.4(4) . . ?
C61 Li3 C32' 124.7(5) . . ?
C51 Li3 C32' 105.1(6) . . ?
O21 Li3 Li4 136.5(4) . . ?
C31 Li3 Li4 96.9(3) . . ?
C61 Li3 Li4 52.5(2) . . ?
C51 Li3 Li4 52.6(2) . . ?
C32' Li3 Li4 123.5(6) . . ?
O21 Li3 Li2 153.1(4) . . ?
C31 Li3 Li2 49.5(3) . . ?
C61 Li3 Li2 52.0(3) . . ?
C51 Li3 Li2 97.9(3) . . ?
C32' Li3 Li2 78.1(5) . . ?
Li4 Li3 Li2 59.5(3) . . ?
O21 Li3 Li1 144.9(4) . . ?
C31 Li3 Li1 50.5(3) . . ?
C61 Li3 Li1 98.4(3) . . ?
C51 Li3 Li1 50.7(3) . . ?
C32' Li3 Li1 67.5(5) . . ?
Li4 Li3 Li1 59.2(3) . . ?
Li2 Li3 Li1 58.2(3) . . ?
C61 Li4 C41 103.3(3) . . ?
C61 Li4 C51 103.6(3) . . ?
C41 Li4 C51 101.7(3) . . ?
C61 Li4 C51 121.2(4) . 2_666 ?
C41 Li4 C51 124.4(4) . 2_666 ?
C51 Li4 C51 98.6(3) . 2_666 ?
C61 Li4 C52 109.1(3) . 2_666 ?
C41 Li4 C52 109.4(3) . 2_666 ?
C51 Li4 C52 127.3(3) . 2_666 ?
C51 Li4 C52 28.73(16) 2_666 2_666 ?
C61 Li4 Li3 52.3(2) . . ?
C41 Li4 Li3 101.5(3) . . ?
C51 Li4 Li3 52.4(2) . . ?
C51 Li4 Li3 131.3(4) 2_666 . ?
C52 Li4 Li3 147.5(4) 2_666 . ?
C61 Li4 Li2 52.7(3) . . ?
C41 Li4 Li2 52.3(3) . . ?
C51 Li4 Li2 99.3(3) . . ?
C51 Li4 Li2 162.1(4) 2_666 . ?
C52 Li4 Li2 133.5(3) 2_666 . ?
Li3 Li4 Li2 61.3(3) . . ?
C61 Li4 Li1 100.8(3) . . ?
C41 Li4 Li1 51.2(3) . . ?
C51 Li4 Li1 52.1(3) . . ?
C51 Li4 Li1 134.7(4) 2_666 . ?
C52 Li4 Li1 148.1(4) 2_666 . ?
Li3 Li4 Li1 62.4(3) . . ?
Li2 Li4 Li1 59.8(3) . . ?
C61 Li4 Li4 125.5(4) . 2_666 ?
C41 Li4 Li4 126.3(5) . 2_666 ?
C51 Li4 Li4 50.1(2) . 2_666 ?
C51 Li4 Li4 48.5(2) 2_666 2_666 ?
C52 Li4 Li4 77.2(3) 2_666 2_666 ?
Li3 Li4 Li4 92.9(3) . 2_666 ?
Li2 Li4 Li4 149.3(4) . 2_666 ?
Li1 Li4 Li4 94.6(4) . 2_666 ?
C6 O1 C2 111.4(4) . . ?
C6 O1 Li1 127.7(4) . . ?
C2 O1 Li1 120.8(4) . . ?
C3 C2 O1 110.8(5) . . ?
O4 C3 C2 114.3(6) . . ?
C3 O4 C5 110.0(5) . . ?
O4 C5 C6 111.9(5) . . ?
O1 C6 C5 109.9(5) . . ?
C12 O11 C13 109.2(3) . . ?
C12 O11 Li2 121.5(4) . . ?
C13 O11 Li2 123.4(4) . . ?
O11 C12 C13 110.8(4) . 2_675 ?
O11 C13 C12 110.2(4) . 2_675 ?
C22 O21 C23 109.3(3) . . ?
C22 O21 Li3 123.5(3) . . ?
C23 O21 Li3 116.6(3) . . ?
O21 C22 C23 110.7(3) . 2_566 ?
O21 C23 C22 110.4(4) . 2_566 ?
C32 C31 Li2 171.5(8) . . ?
C32' C31 Li2 160.5(10) . . ?
C32 C31 Li3 107.8(6) . . ?
C32' C31 Li3 89.2(10) . . ?
Li2 C31 Li3 79.2(3) . . ?
C32 C31 Li1 98.8(7) . . ?
C32' C31 Li1 116.2(10) . . ?
Li2 C31 Li1 77.3(3) . . ?
Li3 C31 Li1 79.5(3) . . ?
C31 C32 C33 177.8(12) . . ?
C31 C32 Li1 54.8(5) . . ?
C33 C32 Li1 127.2(7) . . ?
C35 C33 C32 121.3(10) . . ?
C35 C33 C34 64.4(7) . . ?
C32 C33 C34 121.5(11) . . ?
C33 C34 C35 55.0(8) . . ?
C33 C35 C34 60.6(8) . . ?
C31 C32' C33' 176.8(19) . . ?
C31 C32' Li3 61.4(9) . . ?
C33' C32' Li3 118.9(14) . . ?
C34' C33' C35' 65.0(13) . . ?
C34' C33' C32' 136(3) . . ?
C35' C33' C32' 121(2) . . ?
C33' C34' C35' 58.1(14) . . ?
C33' C35' C34' 56.8(13) . . ?
C42 C41 Li1 117.5(5) . . ?
C42 C41 Li2 132.8(4) . . ?
Li1 C41 Li2 76.0(3) . . ?
C42 C41 Li4 149.4(4) . . ?
Li1 C41 Li4 76.5(3) . . ?
Li2 C41 Li4 75.3(3) . . ?
C41 C42 C43 175.0(6) . . ?
C44 C43 C42 121.3(5) . . ?
C44 C43 C45 59.4(4) . . ?
C42 C43 C45 119.7(5) . . ?
C45 C44 C43 61.1(4) . . ?
C44 C45 C43 59.5(4) . . ?
C52 C51 Li3 110.2(4) . . ?
C52 C51 Li1 115.1(4) . . ?
Li3 C51 Li1 78.6(3) . . ?
C52 C51 Li4 168.4(4) . . ?
Li3 C51 Li4 75.0(3) . . ?
Li1 C51 Li4 75.7(3) . . ?
C52 C51 Li4 87.6(3) . 2_666 ?
Li3 C51 Li4 130.9(3) . 2_666 ?
Li1 C51 Li4 135.6(3) . 2_666 ?
Li4 C51 Li4 81.4(3) . 2_666 ?
C51 C52 C53 178.2(5) . . ?
C51 C52 Li4 63.6(3) . 2_666 ?
C53 C52 Li4 117.9(3) . 2_666 ?
C52 C53 C55 120.2(4) . . ?
C52 C53 C54 120.9(4) . . ?
C55 C53 C54 59.0(4) . . ?
C55 C54 C53 60.1(4) . . ?
C54 C55 C53 60.8(4) . . ?
C62 C61 Li3 128.0(8) . . ?
C62' C61 Li3 139.9(10) . . ?
C62 C61 Li4 155.4(8) . . ?
C62' C61 Li4 134.5(8) . . ?
Li3 C61 Li4 75.2(3) . . ?
C62 C61 Li2 115.0(7) . . ?
C62' C61 Li2 129.8(10) . . ?
Li3 C61 Li2 76.8(3) . . ?
Li4 C61 Li2 75.0(3) . . ?
C61 C62 C63 175.8(12) . . ?
C62 C63 C64 120.4(10) . . ?
C62 C63 C65 121.7(10) . . ?
C64 C63 C65 60.5(8) . . ?
C63 C64 C65 60.3(9) . . ?
C63 C65 C64 59.3(9) . . ?
C61 C62' C63' 173.5(18) . . ?
C64' C63' C62' 122.1(16) . . ?
C64' C63' C65' 60.9(10) . . ?
C62' C63' C65' 119.6(13) . . ?
C63' C64' C65' 60.2(12) . . ?
C63' C65' C64' 58.8(12) . . ?

loop_
_geom_bond_atom_site_label_1
_geom_bond_atom_site_label_2
_geom_bond_distance
_geom_bond_site_symmetry_2
_geom_bond_publ_flag
Li1 O1 1.897(9) . ?
Li1 C41 2.184(9) . ?
Li1 C31 2.203(9) . ?
Li1 C51 2.219(10) . ?
Li1 C32 2.664(13) . ?
Li1 Li2 2.708(11) . ?
Li1 Li4 2.723(11) . ?
Li1 Li3 2.809(11) . ?
Li2 O11 1.972(8) . ?
Li2 C31 2.132(9) . ?
Li2 C41 2.214(9) . ?
Li2 C61 2.229(9) . ?
Li2 Li4 2.706(10) . ?
Li2 Li3 2.754(10) . ?
Li3 O21 1.955(8) . ?
Li3 C31 2.190(9) . ?
Li3 C61 2.207(8) . ?
Li3 C51 2.215(8) . ?
Li3 C32' 2.49(2) . ?
Li3 Li4 2.699(10) . ?
Li4 C61 2.214(9) . ?
Li4 C41 2.215(9) . ?
Li4 C51 2.220(8) . ?
Li4 C51 2.272(8) 2_666 ?
Li4 C52 2.534(8) 2_666 ?
Li4 Li4 2.929(14) 2_666 ?
O1 C6 1.388(6) . ?
O1 C2 1.473(7) . ?
C2 C3 1.421(9) . ?
C3 O4 1.361(7) . ?
O4 C5 1.409(7) . ?
C5 C6 1.465(8) . ?
O11 C12 1.419(6) . ?
O11 C13 1.442(5) . ?
C12 C13 1.474(7) 2_675 ?
O21 C22 1.439(5) . ?
O21 C23 1.449(5) . ?
C22 C23 1.495(6) 2_566 ?
C31 C32 1.198(9) . ?
C31 C32' 1.227(17) . ?
C32 C33 1.472(12) . ?
C33 C35 1.426(13) . ?
C33 C34 1.517(16) . ?
C34 C35 1.570(15) . ?
C32' C33' 1.46(2) . ?
C33' C34' 1.43(2) . ?
C33' C35' 1.45(2) . ?
C34' C35' 1.55(2) . ?
C41 C42 1.194(6) . ?
C42 C43 1.475(7) . ?
C43 C44 1.467(8) . ?
C43 C45 1.492(8) . ?
C44 C45 1.466(7) . ?
C51 C52 1.219(6) . ?
C52 C53 1.467(7) . ?
C53 C55 1.485(7) . ?
C53 C54 1.495(7) . ?
C54 C55 1.469(8) . ?
C61 C62 1.216(11) . ?
C61 C62' 1.230(15) . ?
C62 C63 1.467(12) . ?
C63 C64 1.487(16) . ?
C63 C65 1.502(15) . ?
C64 C65 1.505(15) . ?
C62' C63' 1.477(16) . ?
C63' C64' 1.47(2) . ?
C63' C65' 1.492(19) . ?
C64' C65' 1.50(2) . ?
